data_7121288
loop_
_publ_author_name
'Cao, Bo'
'Wei, Yin'
'Shi, Min'

_publ_section_title
;
 An atmosphere and light tuned highly diastereoselective synthesis of
 cyclobuta/penta[b]indoles from aniline-tethered alkylidenecyclopropanes
 with alkynes.
;
_journal_issue 23
_journal_name_full 'Chemical communications (Cambridge, England)'
_journal_page_first 2870
_journal_page_last 2873
_journal_paper_doi 10.1039/c8cc00180d
_journal_volume 54
_journal_year 2018
_chemical_absolute_configuration ad
_chemical_formula_sum 'C20 H21 N O2'
_chemical_formula_weight 307.38
_space_group_crystal_system monoclinic
_space_group_IT_number 4
_space_group_name_Hall 'P 2yb'
_space_group_name_H-M_alt 'P 1 21 1'
_symmetry_space_group_name_Hall 'P 2yb'
_symmetry_space_group_name_H-M 'P 1 21 1'
_atom_sites_solution_hydrogens mixed
_audit_creation_method SHELXL-2013
_audit_update_record
;
2017-10-12 deposited with the CCDC.
2018-02-13 downloaded from the CCDC.
;
_cell_angle_alpha 90
_cell_angle_beta 92.8680(10)
_cell_angle_gamma 90
_cell_formula_units_Z 4
_cell_length_a 14.0718(2)
_cell_length_b 7.93280(10)
_cell_length_c 14.6162(2)
_cell_measurement_reflns_used 8147
_cell_measurement_temperature 296(2)
_cell_measurement_theta_max 132.837
_cell_measurement_theta_min 6.054
_cell_volume 1629.54(4)
_computing_cell_refinement 'Bruker SAINT'
_computing_data_collection 'Bruker APEX2'
_computing_data_reduction 'Bruker SAINT'
_computing_molecular_graphics 'Bruker SHELXTL'
_computing_publication_material 'Bruker SHELXTL'
_computing_structure_refinement 'SHELXL-2013 (Sheldrick, 2013)'
_computing_structure_solution 'SHELXS-97 (Sheldrick 2008)'
_diffrn_ambient_temperature 296(2)
_diffrn_measured_fraction_theta_full 0.949
_diffrn_measured_fraction_theta_max 0.998
_diffrn_measurement_device_type 'Bruker APEX-II CCD'
_diffrn_measurement_method '\f and \w scans'
_diffrn_radiation_type CuK\a
_diffrn_radiation_wavelength 1.54178
_diffrn_reflns_av_R_equivalents 0.0747
_diffrn_reflns_av_unetI/netI 0.0497
_diffrn_reflns_Laue_measured_fraction_full 0.949
_diffrn_reflns_Laue_measured_fraction_max 0.998
_diffrn_reflns_limit_h_max 16
_diffrn_reflns_limit_h_min -15
_diffrn_reflns_limit_k_max 8
_diffrn_reflns_limit_k_min -9
_diffrn_reflns_limit_l_max 17
_diffrn_reflns_limit_l_min -17
_diffrn_reflns_number 29472
_diffrn_reflns_point_group_measured_fraction_full 0.938
_diffrn_reflns_point_group_measured_fraction_max 0.988
_diffrn_reflns_theta_full 67.679
_diffrn_reflns_theta_max 65.497
_diffrn_reflns_theta_min 3.027
_exptl_absorpt_coefficient_mu 0.636
_exptl_absorpt_correction_T_max 0.7456
_exptl_absorpt_correction_T_min 0.6031
_exptl_absorpt_correction_type multi-scan
_exptl_absorpt_process_details sadabs
_exptl_crystal_colour colorless
_exptl_crystal_density_diffrn 1.253
_exptl_crystal_description prismatic
_exptl_crystal_F_000 656
_exptl_crystal_size_max 0.170
_exptl_crystal_size_mid 0.130
_exptl_crystal_size_min 0.070
_refine_diff_density_max 0.400
_refine_diff_density_min -0.259
_refine_diff_density_rms 0.040
_refine_ls_abs_structure_details
; 
 Flack x determined using 1670 quotients [(I+)-(I-)]/[(I+)+(I-)] 
 (Parsons and Flack (2004), Acta Cryst. A60, s61). 
;
_refine_ls_abs_structure_Flack 0.03(19)
_refine_ls_extinction_expression Fc^*^=kFc[1+0.001xFc^2^\l^3^/sin(2\q)]^-1/4^
_refine_ls_extinction_method SHELXL
_refine_ls_goodness_of_fit_ref 1.050
_refine_ls_hydrogen_treatment mixed
_refine_ls_matrix_type full
_refine_ls_number_parameters 430
_refine_ls_number_reflns 5544
_refine_ls_number_restraints 2
_refine_ls_restrained_S_all 1.052
_refine_ls_R_factor_all 0.0726
_refine_ls_R_factor_gt 0.0539
_refine_ls_shift/su_max 0.000
_refine_ls_shift/su_mean 0.000
_refine_ls_structure_factor_coef Fsqd
_refine_ls_weighting_details 'w=1/[\s^2^(Fo^2^)+(0.0424P)^2^+0.7050P] where P=(Fo^2^+2Fc^2^)/3'
_refine_ls_weighting_scheme calc
_refine_ls_wR_factor_gt 0.1152
_refine_ls_wR_factor_ref 0.1280
_reflns_Friedel_coverage 0.833
_reflns_Friedel_fraction_full 0.925
_reflns_Friedel_fraction_max 0.976
_reflns_number_gt 4427
_reflns_number_total 5544
_reflns_threshold_expression 'I > 2\s(I)'
_cod_data_source_file c8cc00180d2.cif
_cod_data_source_block cu_d8v17419_0m
_cod_depositor_comments 'Adding full bibliography for 7121284--7121288.cif.'
_cod_original_cell_volume 1629.55(4)
_cod_database_code 7121288
_shelx_space_group_comment
; 
The symmetry employed for this shelxl refinement is uniquely defined 
by the following loop, which should always be used as a source of 
symmetry information in preference to the above space-group names. 
They are only intended as comments. 
;
_shelx_estimated_absorpt_t_min 0.900
_shelx_estimated_absorpt_t_max 0.957
_shelxl_version_number 2013-4

loop_
_space_group_symop_operation_xyz
'x, y, z'
'-x, y+1/2, -z'

loop_
_atom_site_label
_atom_site_type_symbol
_atom_site_fract_x
_atom_site_fract_y
_atom_site_fract_z
_atom_site_U_iso_or_equiv
_atom_site_adp_type
_atom_site_occupancy
_atom_site_site_symmetry_order
_atom_site_calc_flag
_atom_site_refinement_flags_posn
_atom_site_refinement_flags_adp
N1 N 0.2820(3) 0.3777(5) 0.8111(3) 0.0516(9) Uani 1 1 d . .
N2 N 0.1398(3) 0.7199(6) 0.4153(3) 0.0582(11) Uani 1 1 d . .
O1 O 0.1196(4) 0.5922(6) 0.7872(3) 0.1000(16) Uani 1 1 d . .
H1 H 0.0955 0.5175 0.7550 0.150 Uiso 1 1 calc R U
O2 O 0.0786(3) 0.2593(6) 0.6930(2) 0.0814(12) Uani 1 1 d . .
H2 H 0.0910 0.2471 0.6392 0.122 Uiso 1 1 calc R U
O3 O 0.0457(3) 0.6439(7) 0.5870(3) 0.0904(14) Uani 1 1 d D .
H3 H 0.0496 0.5610 0.5429 0.108 Uiso 1 1 d DR U
O4 O 0.0947(3) 0.3047(6) 0.5063(3) 0.0875(14) Uani 1 1 d . .
C1 C 0.3652(3) 0.3438(5) 0.8652(3) 0.0478(11) Uani 1 1 d . .
C2 C 0.4586(3) 0.3574(6) 0.8392(4) 0.0564(12) Uani 1 1 d . .
H2A H 0.4723 0.4011 0.7823 0.068 Uiso 1 1 calc R U
C3 C 0.5307(4) 0.3038(7) 0.9008(4) 0.0667(15) Uani 1 1 d . .
H3A H 0.5936 0.3100 0.8843 0.080 Uiso 1 1 calc R U
C4 C 0.5110(4) 0.2414(7) 0.9861(4) 0.0698(15) Uani 1 1 d . .
H4A H 0.5604 0.2070 1.0264 0.084 Uiso 1 1 calc R U
C5 C 0.4181(3) 0.2301(6) 1.0116(3) 0.0572(12) Uani 1 1 d . .
H5 H 0.4047 0.1874 1.0688 0.069 Uiso 1 1 calc R U
C6 C 0.3453(3) 0.2828(5) 0.9515(3) 0.0481(11) Uani 1 1 d . .
C7 C 0.2383(3) 0.2741(5) 0.9592(3) 0.0428(10) Uani 1 1 d . .
C8 C 0.1979(3) 0.3620(6) 0.8674(3) 0.0450(10) Uani 1 1 d . .
C9 C 0.1359(3) 0.2025(6) 0.8451(3) 0.0469(11) Uani 1 1 d . .
H9 H 0.0712 0.2212 0.8648 0.056 Uiso 1 1 calc R U
C10 C 0.1938(3) 0.1074(5) 0.9200(3) 0.0455(10) Uani 1 1 d . .
C11 C 0.2482(4) -0.0508(6) 0.9060(4) 0.0585(13) Uani 1 1 d . .
H11A H 0.3133 -0.0560 0.9310 0.070 Uiso 1 1 calc R U
H11B H 0.2365 -0.1110 0.8488 0.070 Uiso 1 1 calc R U
C12 C 0.1703(4) -0.0468(6) 0.9719(3) 0.0582(13) Uani 1 1 d . .
H12A H 0.1114 -0.1048 0.9545 0.070 Uiso 1 1 calc R U
H12B H 0.1882 -0.0498 1.0368 0.070 Uiso 1 1 calc R U
C13 C 0.1995(3) 0.3447(6) 1.0454(3) 0.0459(10) Uani 1 1 d . .
C14 C 0.2481(4) 0.4714(7) 1.0934(3) 0.0632(14) Uani 1 1 d . .
H14 H 0.3076 0.5058 1.0754 0.076 Uiso 1 1 calc R U
C15 C 0.2086(4) 0.5475(8) 1.1683(4) 0.0754(16) Uani 1 1 d . .
H15 H 0.2411 0.6339 1.1994 0.090 Uiso 1 1 calc R U
C16 C 0.1217(5) 0.4959(8) 1.1967(4) 0.0735(16) Uani 1 1 d . .
H16 H 0.0958 0.5464 1.2472 0.088 Uiso 1 1 calc R U
C17 C 0.0734(4) 0.3703(8) 1.1505(3) 0.0673(14) Uani 1 1 d . .
H17 H 0.0147 0.3349 1.1698 0.081 Uiso 1 1 calc R U
C18 C 0.1115(3) 0.2957(6) 1.0753(3) 0.0549(12) Uani 1 1 d . .
H18 H 0.0776 0.2111 1.0440 0.066 Uiso 1 1 calc R U
C19 C 0.1460(4) 0.5266(6) 0.8742(4) 0.0628(14) Uani 1 1 d . .
H19A H 0.0894 0.5100 0.9084 0.075 Uiso 1 1 calc R U
H19B H 0.1864 0.6072 0.9074 0.075 Uiso 1 1 calc R U
C20 C 0.1317(4) 0.1385(7) 0.7485(3) 0.0586(13) Uani 1 1 d . .
H20A H 0.1954 0.1263 0.7270 0.070 Uiso 1 1 calc R U
H20B H 0.1006 0.0294 0.7452 0.070 Uiso 1 1 calc R U
C21 C 0.1929(3) 0.8401(6) 0.3704(3) 0.0473(11) Uani 1 1 d . .
C22 C 0.1661(4) 0.9343(6) 0.2938(3) 0.0577(13) Uani 1 1 d . .
H22 H 0.1043 0.9292 0.2684 0.069 Uiso 1 1 calc R U
C23 C 0.2336(4) 1.0366(7) 0.2557(3) 0.0623(14) Uani 1 1 d . .
H23 H 0.2164 1.1010 0.2044 0.075 Uiso 1 1 calc R U
C24 C 0.3244(4) 1.0446(7) 0.2919(3) 0.0634(14) Uani 1 1 d . .
H24 H 0.3686 1.1128 0.2644 0.076 Uiso 1 1 calc R U
C25 C 0.3518(4) 0.9519(6) 0.3694(3) 0.0536(12) Uani 1 1 d . .
H25 H 0.4140 0.9575 0.3940 0.064 Uiso 1 1 calc R U
C26 C 0.2854(3) 0.8513(6) 0.4095(3) 0.0446(10) Uani 1 1 d . .
C27 C 0.2937(3) 0.7363(5) 0.4918(3) 0.0430(10) Uani 1 1 d . .
C28 C 0.1879(3) 0.6733(6) 0.5036(3) 0.0520(12) Uani 1 1 d . .
C29 C 0.2259(4) 0.4864(6) 0.5057(3) 0.0562(12) Uani 1 1 d . .
H29 H 0.2383 0.4517 0.5695 0.067 Uiso 1 1 calc R U
C30 C 0.3171(3) 0.5497(6) 0.4678(3) 0.0516(11) Uani 1 1 d . .
C31 C 0.3553(4) 0.4941(7) 0.3785(4) 0.0690(15) Uani 1 1 d . .
H31A H 0.3775 0.5805 0.3377 0.083 Uiso 1 1 calc R U
H31B H 0.3256 0.3976 0.3480 0.083 Uiso 1 1 calc R U
C32 C 0.4124(4) 0.4634(8) 0.4669(4) 0.0743(16) Uani 1 1 d . .
H32A H 0.4169 0.3486 0.4895 0.089 Uiso 1 1 calc R U
H32B H 0.4689 0.5316 0.4792 0.089 Uiso 1 1 calc R U
C33 C 0.3439(3) 0.8088(6) 0.5772(3) 0.0443(10) Uani 1 1 d . .
C34 C 0.3420(4) 0.9803(6) 0.5932(3) 0.0550(12) Uani 1 1 d . .
H34 H 0.3130 1.0512 0.5495 0.066 Uiso 1 1 calc R U
C35 C 0.3825(4) 1.0484(7) 0.6728(3) 0.0641(14) Uani 1 1 d . .
H35 H 0.3811 1.1645 0.6818 0.077 Uiso 1 1 calc R U
C36 C 0.4249(4) 0.9462(7) 0.7393(3) 0.0634(14) Uani 1 1 d . .
H36 H 0.4523 0.9923 0.7929 0.076 Uiso 1 1 calc R U
C37 C 0.4261(4) 0.7756(7) 0.7251(3) 0.0624(14) Uani 1 1 d . .
H37 H 0.4536 0.7051 0.7698 0.075 Uiso 1 1 calc R U
C38 C 0.3870(3) 0.7074(6) 0.6451(3) 0.0539(12) Uani 1 1 d . .
H38 H 0.3894 0.5914 0.6363 0.065 Uiso 1 1 calc R U
C39 C 0.1358(3) 0.7314(8) 0.5837(3) 0.0676(14) Uani 1 1 d . .
H39A H 0.1739 0.7099 0.6396 0.081 Uiso 1 1 calc R U
H39B H 0.1247 0.8518 0.5792 0.081 Uiso 1 1 calc R U
C40 C 0.1715(3) 0.3503(7) 0.4555(4) 0.0646(13) Uani 1 1 d . .
H40A H 0.1490 0.3904 0.3955 0.077 Uiso 1 1 calc R U
H40B H 0.2122 0.2535 0.4472 0.077 Uiso 1 1 calc R U
H4 H 0.049(5) 0.232(11) 0.466(5) 0.13(3) Uiso 1 1 d . .
H1B H 0.280(4) 0.483(9) 0.770(4) 0.10(2) Uiso 1 1 d . .
H2B H 0.078(4) 0.755(8) 0.422(4) 0.09(2) Uiso 1 1 d . .

loop_
_atom_site_aniso_label
_atom_site_aniso_U_11
_atom_site_aniso_U_22
_atom_site_aniso_U_33
_atom_site_aniso_U_23
_atom_site_aniso_U_13
_atom_site_aniso_U_12
N1 0.053(2) 0.053(2) 0.048(2) 0.0070(19) 0.0088(18) -0.0029(19)
N2 0.045(2) 0.075(3) 0.054(2) 0.017(2) -0.0108(19) -0.003(2)
O1 0.118(4) 0.103(3) 0.080(3) 0.040(3) 0.016(3) 0.049(3)
O2 0.074(3) 0.119(3) 0.051(2) 0.014(2) -0.0052(19) 0.013(2)
O3 0.051(2) 0.125(4) 0.097(3) 0.037(3) 0.013(2) 0.010(2)
O4 0.089(3) 0.116(4) 0.058(2) -0.010(2) 0.002(2) -0.048(3)
C1 0.053(3) 0.038(2) 0.053(3) -0.003(2) 0.003(2) -0.003(2)
C2 0.057(3) 0.045(3) 0.068(3) -0.005(2) 0.010(2) -0.006(2)
C3 0.049(3) 0.057(3) 0.095(4) -0.014(3) 0.010(3) -0.004(2)
C4 0.053(3) 0.062(3) 0.094(4) -0.003(3) -0.009(3) -0.001(3)
C5 0.055(3) 0.058(3) 0.058(3) 0.001(2) -0.002(2) -0.003(2)
C6 0.049(3) 0.040(2) 0.054(3) -0.002(2) 0.000(2) 0.000(2)
C7 0.046(2) 0.038(2) 0.044(2) 0.0000(19) 0.0016(19) -0.0003(18)
C8 0.051(2) 0.045(2) 0.040(2) 0.007(2) 0.0075(19) 0.003(2)
C9 0.044(2) 0.052(3) 0.045(3) -0.003(2) 0.0029(19) 0.000(2)
C10 0.051(3) 0.038(2) 0.048(3) 0.0008(19) 0.002(2) 0.0001(19)
C11 0.068(3) 0.040(3) 0.068(3) -0.003(2) 0.005(3) 0.004(2)
C12 0.071(3) 0.045(3) 0.058(3) 0.005(2) 0.002(2) -0.009(2)
C13 0.052(3) 0.043(2) 0.042(2) 0.0002(19) 0.0001(19) 0.001(2)
C14 0.071(3) 0.059(3) 0.060(3) -0.015(3) 0.007(3) -0.005(3)
C15 0.081(4) 0.080(4) 0.064(4) -0.027(3) -0.002(3) -0.001(3)
C16 0.081(4) 0.089(4) 0.051(3) -0.017(3) 0.003(3) 0.020(3)
C17 0.064(3) 0.086(4) 0.053(3) 0.004(3) 0.010(2) 0.019(3)
C18 0.057(3) 0.060(3) 0.048(3) -0.003(2) 0.001(2) 0.002(2)
C19 0.075(4) 0.053(3) 0.061(3) 0.012(2) 0.009(3) 0.020(3)
C20 0.056(3) 0.070(3) 0.050(3) -0.008(2) -0.002(2) -0.008(3)
C21 0.050(3) 0.051(3) 0.040(2) 0.000(2) -0.0050(19) 0.004(2)
C22 0.064(3) 0.062(3) 0.046(3) 0.004(2) -0.009(2) 0.010(2)
C23 0.083(4) 0.057(3) 0.047(3) 0.011(2) 0.002(3) 0.010(3)
C24 0.079(4) 0.063(3) 0.048(3) 0.007(2) 0.010(3) -0.008(3)
C25 0.054(3) 0.056(3) 0.051(3) 0.001(2) 0.002(2) -0.004(2)
C26 0.046(2) 0.049(2) 0.038(2) -0.003(2) 0.0007(18) 0.004(2)
C27 0.041(2) 0.045(2) 0.043(2) 0.0014(19) -0.0027(18) -0.0003(19)
C28 0.043(3) 0.070(3) 0.042(3) 0.008(2) -0.007(2) -0.004(2)
C29 0.063(3) 0.055(3) 0.049(3) 0.004(2) -0.013(2) -0.005(2)
C30 0.053(3) 0.049(3) 0.051(3) -0.004(2) -0.007(2) 0.003(2)
C31 0.084(4) 0.057(3) 0.066(4) -0.011(3) 0.001(3) 0.011(3)
C32 0.066(4) 0.071(4) 0.084(4) -0.004(3) -0.008(3) 0.021(3)
C33 0.041(2) 0.051(3) 0.040(2) -0.0018(19) -0.0013(19) 0.0045(18)
C34 0.061(3) 0.052(3) 0.051(3) -0.009(2) -0.003(2) 0.005(2)
C35 0.076(4) 0.058(3) 0.058(3) -0.011(3) 0.002(3) 0.002(3)
C36 0.063(3) 0.078(4) 0.048(3) -0.011(3) -0.001(2) -0.009(3)
C37 0.069(3) 0.069(4) 0.047(3) 0.000(3) -0.015(2) 0.005(3)
C38 0.059(3) 0.052(3) 0.049(3) 0.004(2) -0.008(2) 0.002(2)
C39 0.055(3) 0.085(4) 0.062(3) 0.012(3) 0.007(3) 0.004(3)
C40 0.062(3) 0.066(3) 0.065(3) 0.001(3) -0.005(3) -0.012(3)

loop_
_atom_type_symbol
_atom_type_description
_atom_type_scat_dispersion_real
_atom_type_scat_dispersion_imag
_atom_type_scat_source
C C 0.0181 0.0091 'International Tables Vol C Tables 4.2.6.8 and 6.1.1.4'
H H 0.0000 0.0000 'International Tables Vol C Tables 4.2.6.8 and 6.1.1.4'
N N 0.0311 0.0180 'International Tables Vol C Tables 4.2.6.8 and 6.1.1.4'
O O 0.0492 0.0322 'International Tables Vol C Tables 4.2.6.8 and 6.1.1.4'

loop_
_geom_angle_atom_site_label_1
_geom_angle_atom_site_label_2
_geom_angle_atom_site_label_3
_geom_angle
C1 N1 C8 109.7(3)
C1 N1 H1B 119(3)
C8 N1 H1B 113(3)
C21 N2 C28 110.5(4)
C21 N2 H2B 112(4)
C28 N2 H2B 112(4)
C19 O1 H1 109.5
C20 O2 H2 109.5
C39 O3 H3 103.6
C40 O4 H4 109(4)
C2 C1 C6 120.7(4)
C2 C1 N1 127.1(4)
C6 C1 N1 112.1(4)
C3 C2 C1 118.0(5)
C3 C2 H2A 121.0
C1 C2 H2A 121.0
C4 C3 C2 121.4(5)
C4 C3 H3A 119.3
C2 C3 H3A 119.3
C3 C4 C5 120.2(5)
C3 C4 H4A 119.9
C5 C4 H4A 119.9
C6 C5 C4 119.4(5)
C6 C5 H5 120.3
C4 C5 H5 120.3
C5 C6 C1 120.3(4)
C5 C6 C7 130.3(4)
C1 C6 C7 109.2(4)
C13 C7 C6 116.6(4)
C13 C7 C10 117.9(4)
C6 C7 C10 113.1(3)
C13 C7 C8 114.4(3)
C6 C7 C8 103.4(3)
C10 C7 C8 86.6(3)
N1 C8 C19 111.6(4)
N1 C8 C9 113.9(4)
C19 C8 C9 116.7(4)
N1 C8 C7 104.2(3)
C19 C8 C7 118.6(4)
C9 C8 C7 89.6(3)
C20 C9 C10 120.1(4)
C20 C9 C8 117.8(4)
C10 C9 C8 88.8(3)
C20 C9 H9 109.5
C10 C9 H9 109.5
C8 C9 H9 109.5
C12 C10 C11 60.4(3)
C12 C10 C9 130.3(4)
C11 C10 C9 125.2(4)
C12 C10 C7 127.3(4)
C11 C10 C7 124.4(4)
C9 C10 C7 92.0(3)
C10 C11 C12 59.7(3)
C10 C11 H11A 117.8
C12 C11 H11A 117.8
C10 C11 H11B 117.8
C12 C11 H11B 117.8
H11A C11 H11B 114.9
C10 C12 C11 59.9(3)
C10 C12 H12A 117.8
C11 C12 H12A 117.8
C10 C12 H12B 117.8
C11 C12 H12B 117.8
H12A C12 H12B 114.9
C18 C13 C14 117.9(4)
C18 C13 C7 121.7(4)
C14 C13 C7 120.2(4)
C13 C14 C15 120.4(5)
C13 C14 H14 119.8
C15 C14 H14 119.8
C16 C15 C14 120.4(5)
C16 C15 H15 119.8
C14 C15 H15 119.8
C17 C16 C15 119.8(5)
C17 C16 H16 120.1
C15 C16 H16 120.1
C16 C17 C18 120.2(5)
C16 C17 H17 119.9
C18 C17 H17 119.9
C17 C18 C13 121.2(5)
C17 C18 H18 119.4
C13 C18 H18 119.4
O1 C19 C8 111.7(4)
O1 C19 H19A 109.3
C8 C19 H19A 109.3
O1 C19 H19B 109.3
C8 C19 H19B 109.3
H19A C19 H19B 107.9
O2 C20 C9 107.5(4)
O2 C20 H20A 110.2
C9 C20 H20A 110.2
O2 C20 H20B 110.2
C9 C20 H20B 110.2
H20A C20 H20B 108.5
C22 C21 N2 128.3(4)
C22 C21 C26 120.4(4)
N2 C21 C26 111.1(4)
C21 C22 C23 118.5(5)
C21 C22 H22 120.7
C23 C22 H22 120.7
C24 C23 C22 121.4(5)
C24 C23 H23 119.3
C22 C23 H23 119.3
C23 C24 C25 120.6(5)
C23 C24 H24 119.7
C25 C24 H24 119.7
C26 C25 C24 119.0(5)
C26 C25 H25 120.5
C24 C25 H25 120.5
C25 C26 C21 120.0(4)
C25 C26 C27 131.3(4)
C21 C26 C27 108.7(4)
C26 C27 C33 116.2(4)
C26 C27 C30 113.8(4)
C33 C27 C30 116.7(4)
C26 C27 C28 103.9(3)
C33 C27 C28 115.5(3)
C30 C27 C28 86.3(3)
N2 C28 C39 112.9(4)
N2 C28 C29 113.2(4)
C39 C28 C29 117.1(4)
N2 C28 C27 102.6(4)
C39 C28 C27 119.4(4)
C29 C28 C27 88.8(3)
C40 C29 C30 119.0(4)
C40 C29 C28 120.4(4)
C30 C29 C28 88.5(4)
C40 C29 H29 109.1
C30 C29 H29 109.1
C28 C29 H29 109.1
C31 C30 C32 60.1(3)
C31 C30 C29 124.7(4)
C32 C30 C29 128.8(5)
C31 C30 C27 124.2(4)
C32 C30 C27 129.1(4)
C29 C30 C27 92.3(4)
C30 C31 C32 60.1(3)
C30 C31 H31A 117.8
C32 C31 H31A 117.8
C30 C31 H31B 117.8
C32 C31 H31B 117.8
H31A C31 H31B 114.9
C30 C32 C31 59.8(3)
C30 C32 H32A 117.8
C31 C32 H32A 117.8
C30 C32 H32B 117.8
C31 C32 H32B 117.8
H32A C32 H32B 114.9
C34 C33 C38 117.4(4)
C34 C33 C27 120.1(4)
C38 C33 C27 122.4(4)
C33 C34 C35 121.2(5)
C33 C34 H34 119.4
C35 C34 H34 119.4
C36 C35 C34 120.7(5)
C36 C35 H35 119.7
C34 C35 H35 119.7
C37 C36 C35 118.9(5)
C37 C36 H36 120.6
C35 C36 H36 120.6
C36 C37 C38 120.6(5)
C36 C37 H37 119.7
C38 C37 H37 119.7
C37 C38 C33 121.3(5)
C37 C38 H38 119.4
C33 C38 H38 119.4
O3 C39 C28 110.2(5)
O3 C39 H39A 109.6
C28 C39 H39A 109.6
O3 C39 H39B 109.6
C28 C39 H39B 109.6
H39A C39 H39B 108.1
O4 C40 C29 108.6(4)
O4 C40 H40A 110.0
C29 C40 H40A 110.0
O4 C40 H40B 110.0
C29 C40 H40B 110.0
H40A C40 H40B 108.4

loop_
_geom_bond_atom_site_label_1
_geom_bond_atom_site_label_2
_geom_bond_distance
N1 C1 1.407(6)
N1 C8 1.480(5)
N1 H1B 1.03(7)
N2 C21 1.396(6)
N2 C28 1.474(5)
N2 H2B 0.92(6)
O1 C19 1.406(6)
O1 H1 0.8200
O2 C20 1.439(6)
O2 H2 0.8200
O3 C39 1.449(6)
O3 H3 0.9248
O4 C40 1.390(6)
O4 H4 1.03(8)
C1 C2 1.390(6)
C1 C6 1.393(6)
C2 C3 1.389(7)
C2 H2A 0.9300
C3 C4 1.382(8)
C3 H3A 0.9300
C4 C5 1.380(7)
C4 H4A 0.9300
C5 C6 1.380(6)
C5 H5 0.9300
C6 C7 1.517(6)
C7 C13 1.505(6)
C7 C10 1.560(6)
C7 C8 1.592(6)
C8 C19 1.503(6)
C8 C9 1.562(6)
C9 C20 1.499(6)
C9 C10 1.530(6)
C9 H9 0.9800
C10 C12 1.485(6)
C10 C11 1.489(6)
C11 C12 1.496(7)
C11 H11A 0.9700
C11 H11B 0.9700
C12 H12A 0.9700
C12 H12B 0.9700
C13 C18 1.390(6)
C13 C14 1.387(7)
C14 C15 1.391(7)
C14 H14 0.9300
C15 C16 1.372(8)
C15 H15 0.9300
C16 C17 1.365(8)
C16 H16 0.9300
C17 C18 1.380(7)
C17 H17 0.9300
C18 H18 0.9300
C19 H19A 0.9700
C19 H19B 0.9700
C20 H20A 0.9700
C20 H20B 0.9700
C21 C22 1.383(6)
C21 C26 1.398(6)
C22 C23 1.386(7)
C22 H22 0.9300
C23 C24 1.359(7)
C23 H23 0.9300
C24 C25 1.390(7)
C24 H24 0.9300
C25 C26 1.381(6)
C25 H25 0.9300
C26 C27 1.510(6)
C27 C33 1.516(6)
C27 C30 1.560(6)
C27 C28 1.588(6)
C28 C39 1.486(7)
C28 C29 1.576(7)
C29 C40 1.495(7)
C29 C30 1.509(7)
C29 H29 0.9800
C30 C31 1.503(7)
C30 C32 1.506(7)
C31 C32 1.507(7)
C31 H31A 0.9700
C31 H31B 0.9700
C32 H32A 0.9700
C32 H32B 0.9700
C33 C34 1.381(7)
C33 C38 1.393(6)
C34 C35 1.380(7)
C34 H34 0.9300
C35 C36 1.378(7)
C35 H35 0.9300
C36 C37 1.370(8)
C36 H36 0.9300
C37 C38 1.378(6)
C37 H37 0.9300
C38 H38 0.9300
C39 H39A 0.9700
C39 H39B 0.9700
C40 H40A 0.9700
C40 H40B 0.9700

loop_
_geom_hbond_atom_site_label_D
_geom_hbond_atom_site_label_H
_geom_hbond_atom_site_label_A
_geom_hbond_distance_DH
_geom_hbond_distance_HA
_geom_hbond_distance_DA
_geom_hbond_angle_DHA
_geom_hbond_site_symmetry_A
O4 H4 O3 1.03(8) 1.66(8) 2.669(5) 166(7) 2_546
C39 H39A O1 0.97 2.50 3.191(6) 127.7 .
O2 H2 O4 0.82 2.00 2.773(5) 157.3 .
O1 H1 O2 0.82 2.25 3.021(7) 157.3 .
O4 H4 O3 1.03(8) 1.66(8) 2.669(5) 166(7) 2_546
C39 H39A O1 0.97 2.50 3.191(6) 127.7 .
O2 H2 O4 0.82 2.00 2.773(5) 157.3 .
O1 H1 O2 0.82 2.25 3.021(7) 157.3 .
O1 H1 O2 0.82 2.25 3.021(7) 157.3 .
O2 H2 O4 0.82 2.00 2.773(5) 157.3 .
C39 H39A O1 0.97 2.50 3.191(6) 127.7 .
O4 H4 O3 1.03(8) 1.66(8) 2.669(5) 166(7) 2_546
O1 H1 O2 0.82 2.25 3.021(7) 157.3 .
O2 H2 O4 0.82 2.00 2.773(5) 157.3 .
C39 H39A O1 0.97 2.50 3.191(6) 127.7 .
O4 H4 O3 1.03(8) 1.66(8) 2.669(5) 166(7) 2_546
O1 H1 O2 0.82 2.25 3.021(7) 157.3 .
O2 H2 O4 0.82 2.00 2.773(5) 157.3 .
C39 H39A O1 0.97 2.50 3.191(6) 127.7 .
O4 H4 O3 1.03(8) 1.66(8) 2.669(5) 166(7) 2_546

loop_
_geom_torsion_atom_site_label_1
_geom_torsion_atom_site_label_2
_geom_torsion_atom_site_label_3
_geom_torsion_atom_site_label_4
_geom_torsion
C8 N1 C1 C2 -175.0(4)
C8 N1 C1 C6 8.4(5)
C6 C1 C2 C3 1.9(7)
N1 C1 C2 C3 -174.5(4)
C1 C2 C3 C4 -1.1(7)
C2 C3 C4 C5 0.4(8)
C3 C4 C5 C6 -0.5(8)
C4 C5 C6 C1 1.2(7)
C4 C5 C6 C7 175.6(5)
C2 C1 C6 C5 -2.0(7)
N1 C1 C6 C5 175.0(4)
C2 C1 C6 C7 -177.4(4)
N1 C1 C6 C7 -0.5(5)
C5 C6 C7 C13 51.9(7)
C1 C6 C7 C13 -133.3(4)
C5 C6 C7 C10 -89.6(6)
C1 C6 C7 C10 85.2(4)
C5 C6 C7 C8 178.4(5)
C1 C6 C7 C8 -6.8(5)
C1 N1 C8 C19 117.2(4)
C1 N1 C8 C9 -108.0(4)
C1 N1 C8 C7 -12.0(5)
C13 C7 C8 N1 139.0(4)
C6 C7 C8 N1 11.1(4)
C10 C7 C8 N1 -101.8(4)
C13 C7 C8 C19 14.2(6)
C6 C7 C8 C19 -113.7(4)
C10 C7 C8 C19 133.4(4)
C13 C7 C8 C9 -106.4(4)
C6 C7 C8 C9 125.8(3)
C10 C7 C8 C9 12.8(3)
N1 C8 C9 C20 -31.5(5)
C19 C8 C9 C20 100.9(5)
C7 C8 C9 C20 -136.8(4)
N1 C8 C9 C10 92.3(4)
C19 C8 C9 C10 -135.3(4)
C7 C8 C9 C10 -13.1(3)
C20 C9 C10 C12 -79.4(6)
C8 C9 C10 C12 158.9(5)
C20 C9 C10 C11 -0.6(7)
C8 C9 C10 C11 -122.4(5)
C20 C9 C10 C7 135.1(4)
C8 C9 C10 C7 13.3(3)
C13 C7 C10 C12 -44.3(6)
C6 C7 C10 C12 96.7(5)
C8 C7 C10 C12 -160.2(4)
C13 C7 C10 C11 -120.9(5)
C6 C7 C10 C11 20.0(6)
C8 C7 C10 C11 123.2(4)
C13 C7 C10 C9 102.9(4)
C6 C7 C10 C9 -116.2(4)
C8 C7 C10 C9 -13.1(3)
C9 C10 C11 C12 -120.7(5)
C7 C10 C11 C12 117.1(5)
C9 C10 C12 C11 112.8(5)
C7 C10 C12 C11 -112.6(5)
C6 C7 C13 C18 -157.8(4)
C10 C7 C13 C18 -18.2(6)
C8 C7 C13 C18 81.4(5)
C6 C7 C13 C14 27.3(6)
C10 C7 C13 C14 166.9(4)
C8 C7 C13 C14 -93.5(5)
C18 C13 C14 C15 -0.8(7)
C7 C13 C14 C15 174.2(5)
C13 C14 C15 C16 1.2(9)
C14 C15 C16 C17 -0.7(9)
C15 C16 C17 C18 -0.3(8)
C16 C17 C18 C13 0.7(8)
C14 C13 C18 C17 -0.1(7)
C7 C13 C18 C17 -175.1(4)
N1 C8 C19 O1 55.6(6)
C9 C8 C19 O1 -77.9(5)
C7 C8 C19 O1 176.6(4)
C10 C9 C20 O2 -175.8(4)
C8 C9 C20 O2 -69.7(5)
C28 N2 C21 C22 -169.2(5)
C28 N2 C21 C26 14.6(6)
N2 C21 C22 C23 -174.5(5)
C26 C21 C22 C23 1.5(7)
C21 C22 C23 C24 0.4(8)
C22 C23 C24 C25 -1.1(8)
C23 C24 C25 C26 -0.1(7)
C24 C25 C26 C21 1.9(7)
C24 C25 C26 C27 179.1(5)
C22 C21 C26 C25 -2.6(7)
N2 C21 C26 C25 174.0(4)
C22 C21 C26 C27 179.6(4)
N2 C21 C26 C27 -3.8(5)
C25 C26 C27 C33 47.2(6)
C21 C26 C27 C33 -135.3(4)
C25 C26 C27 C30 -92.7(6)
C21 C26 C27 C30 84.8(4)
C25 C26 C27 C28 175.2(5)
C21 C26 C27 C28 -7.3(5)
C21 N2 C28 C39 111.8(5)
C21 N2 C28 C29 -112.2(5)
C21 N2 C28 C27 -18.0(5)
C26 C27 C28 N2 14.8(5)
C33 C27 C28 N2 143.3(4)
C30 C27 C28 N2 -98.8(4)
C26 C27 C28 C39 -110.9(5)
C33 C27 C28 C39 17.6(6)
C30 C27 C28 C39 135.5(5)
C26 C27 C28 C29 128.3(4)
C33 C27 C28 C29 -103.2(4)
C30 C27 C28 C29 14.7(3)
N2 C28 C29 C40 -35.1(6)
C39 C28 C29 C40 98.9(5)
C27 C28 C29 C40 -138.3(5)
N2 C28 C29 C30 88.0(4)
C39 C28 C29 C30 -138.0(4)
C27 C28 C29 C30 -15.2(3)
C40 C29 C30 C31 4.4(7)
C28 C29 C30 C31 -119.9(5)
C40 C29 C30 C32 -72.8(6)
C28 C29 C30 C32 162.9(5)
C40 C29 C30 C27 139.8(4)
C28 C29 C30 C27 15.5(3)
C26 C27 C30 C31 16.7(6)
C33 C27 C30 C31 -122.9(5)
C28 C27 C30 C31 120.3(5)
C26 C27 C30 C32 93.8(6)
C33 C27 C30 C32 -45.9(7)
C28 C27 C30 C32 -162.6(5)
C26 C27 C30 C29 -119.0(4)
C33 C27 C30 C29 101.3(4)
C28 C27 C30 C29 -15.4(3)
C29 C30 C31 C32 -118.7(6)
C27 C30 C31 C32 119.3(5)
C29 C30 C32 C31 112.3(6)
C27 C30 C32 C31 -111.6(6)
C26 C27 C33 C34 28.4(6)
C30 C27 C33 C34 167.1(4)
C28 C27 C33 C34 -93.7(5)
C26 C27 C33 C38 -156.4(4)
C30 C27 C33 C38 -17.7(6)
C28 C27 C33 C38 81.5(5)
C38 C33 C34 C35 0.9(7)
C27 C33 C34 C35 176.3(4)
C33 C34 C35 C36 -0.9(8)
C34 C35 C36 C37 -0.1(8)
C35 C36 C37 C38 1.1(9)
C36 C37 C38 C33 -1.1(8)
C34 C33 C38 C37 0.1(7)
C27 C33 C38 C37 -175.3(4)
N2 C28 C39 O3 66.1(6)
C29 C28 C39 O3 -68.0(5)
C27 C28 C39 O3 -173.2(4)
C30 C29 C40 O4 175.7(4)
C28 C29 C40 O4 -77.5(6)
